data_7705954
loop_
_publ_author_name
'Zhao, Jiao-Jiao'
'Zhang, Lei'
'Liu, Peng-Yu'
'Chen, Wei-Zhe'
'Liu, Zhi-Liang'
'Wang, Yan-Qin'

_publ_section_title
;
 Water-stable Cd(ii)/Zn(ii) coordination polymers as recyclable
 luminescent sensors for detecting hippuric acid in simulated urine for
 indexing toluene exposure with high selectivity, sensitivity and fast
 response.
;
_journal_issue 2
_journal_name_full 'Dalton transactions (Cambridge, England : 2003)'
_journal_page_first 553
_journal_page_last 561
_journal_paper_doi 10.1039/d0dt03648j
_journal_volume 50
_journal_year 2021
_chemical_formula_sum 'C H Cd N O'
_chemical_formula_weight 155.43
_space_group_crystal_system triclinic
_space_group_IT_number 2
_space_group_name_Hall '-P 1'
_space_group_name_H-M_alt 'P -1'
_atom_sites_solution_hydrogens mixed
_audit_creation_method SHELXL-2014/7
_audit_update_record
;
2020-09-14 deposited with the CCDC.	2020-11-30 downloaded from the CCDC.
;
_cell_angle_alpha 82.8490(10)
_cell_angle_beta 76.5790(10)
_cell_angle_gamma 73.1260(10)
_cell_formula_units_Z 20
_cell_length_a 9.5327(6)
_cell_length_b 10.2308(7)
_cell_length_c 18.6797(12)
_cell_measurement_reflns_used 6408
_cell_measurement_temperature 296(2)
_cell_measurement_theta_max 27.50
_cell_measurement_theta_min 2.31
_cell_volume 1692.54(19)
_computing_cell_refinement 'Bruker SMART'
_computing_data_collection 'Bruker SMART'
_computing_data_reduction 'Bruker SAINT'
_computing_molecular_graphics 'Bruker SHELXTL'
_computing_publication_material 'Bruker SHELXTL'
_computing_structure_refinement 'SHELXL-2014/7 (Sheldrick, 2014)'
_computing_structure_solution 'Bruker SHELXTL'
_diffrn_ambient_temperature 296(2)
_diffrn_measured_fraction_theta_full 0.993
_diffrn_measured_fraction_theta_max 0.948
_diffrn_measurement_device_type 'CCD area detector'
_diffrn_measurement_method 'phi and omega scans'
_diffrn_radiation_type MoK\a
_diffrn_radiation_wavelength 0.71073
_diffrn_reflns_av_R_equivalents 0.0114
_diffrn_reflns_av_unetI/netI 0.0252
_diffrn_reflns_Laue_measured_fraction_full 0.993
_diffrn_reflns_Laue_measured_fraction_max 0.948
_diffrn_reflns_limit_h_max 9
_diffrn_reflns_limit_h_min -12
_diffrn_reflns_limit_k_max 6
_diffrn_reflns_limit_k_min -13
_diffrn_reflns_limit_l_max 21
_diffrn_reflns_limit_l_min -23
_diffrn_reflns_number 10271
_diffrn_reflns_point_group_measured_fraction_full 0.993
_diffrn_reflns_point_group_measured_fraction_max 0.948
_diffrn_reflns_theta_full 25.242
_diffrn_reflns_theta_max 27.521
_diffrn_reflns_theta_min 1.123
_exptl_absorpt_coefficient_mu 6.197
_exptl_absorpt_correction_type none
_exptl_crystal_density_diffrn 3.050
_exptl_crystal_density_meas 0
_exptl_crystal_F_000 1400
_refine_diff_density_max 3.962
_refine_diff_density_min -1.145
_refine_diff_density_rms 0.213
_refine_ls_extinction_method none
_refine_ls_goodness_of_fit_ref 1.109
_refine_ls_hydrogen_treatment constr
_refine_ls_matrix_type full
_refine_ls_number_parameters 425
_refine_ls_number_reflns 7401
_refine_ls_number_restraints 0
_refine_ls_restrained_S_all 1.109
_refine_ls_R_factor_all 0.0536
_refine_ls_R_factor_gt 0.0470
_refine_ls_shift/su_max 0.001
_refine_ls_shift/su_mean 0.000
_refine_ls_structure_factor_coef Fsqd
_refine_ls_weighting_details 'w=1/[\s^2^(Fo^2^)+(0.1057P)^2^+4.4798P] where P=(Fo^2^+2Fc^2^)/3'
_refine_ls_weighting_scheme calc
_refine_ls_wR_factor_gt 0.1598
_refine_ls_wR_factor_ref 0.1682
_reflns_Friedel_coverage 0.000
_reflns_number_gt 6421
_reflns_number_total 7401
_reflns_threshold_expression 'I > 2\s(I)'
_cod_data_source_file d0dt03648j2.cif
_cod_data_source_block 1_CCDC1
_cod_depositor_comments 'Adding full bibliography for 7705953--7705955.cif.'
_cod_database_code 7705954
_shelx_shelxl_version_number 2014/7
_shelx_space_group_comment
; 
The symmetry employed for this shelxl refinement is uniquely defined 
by the following loop, which should always be used as a source of 
symmetry information in preference to the above space-group names. 
They are only intended as comments. 
;

loop_
_space_group_symop_operation_xyz
'x, y, z'
'-x, -y, -z'

loop_
_atom_site_label
_atom_site_type_symbol
_atom_site_fract_x
_atom_site_fract_y
_atom_site_fract_z
_atom_site_U_iso_or_equiv
_atom_site_adp_type
_atom_site_occupancy
_atom_site_site_symmetry_order
_atom_site_calc_flag
_atom_site_refinement_flags_posn
_atom_site_refinement_flags_adp
_atom_site_refinement_flags_occupancy
_atom_site_disorder_assembly
_atom_site_disorder_group
Cd1 Cd -0.19534(4) 0.81556(3) 1.17607(2) 0.02201(13) Uani 1 1 d . . . . .
Cd2 Cd 0.49541(4) 0.33828(4) 0.84261(2) 0.03053(14) Uani 1 1 d . . . . .
O5 O 0.3351(4) 0.1878(4) 0.9132(2) 0.0296(8) Uani 1 1 d . . . . .
O4 O -0.0771(4) 0.6092(4) 1.1397(2) 0.0336(8) Uani 1 1 d . . . . .
O1 O 0.0251(5) -0.0947(4) 1.1110(3) 0.0405(10) Uani 1 1 d . . . . .
O6 O 0.3435(4) 0.3763(4) 0.9562(2) 0.0352(9) Uani 1 1 d . . . . .
O3 O -0.2673(4) 0.5203(4) 1.1928(2) 0.0371(9) Uani 1 1 d . . . . .
O2 O -0.2053(5) 0.0346(4) 1.1393(3) 0.0407(10) Uani 1 1 d . . . . .
N2 N 0.9067(5) 0.6805(5) 0.5501(2) 0.0309(9) Uani 1 1 d . . . . .
N3 N 0.9061(5) 0.7654(5) 0.2820(2) 0.0328(10) Uani 1 1 d . . . . .
C4 C -0.0522(5) 0.3855(5) 1.1138(2) 0.0225(9) Uani 1 1 d . . . . .
N6 N 1.5200(5) 1.2101(5) 0.7451(3) 0.0370(11) Uani 1 1 d . . . . .
N7 N 1.4259(5) 1.1355(5) 0.7428(2) 0.0311(10) Uani 1 1 d . . . . .
N1 N 0.6292(5) 0.4766(5) 0.7747(3) 0.0323(10) Uani 1 1 d . . . . .
C6 C 0.0796(5) 0.3846(5) 1.0614(3) 0.0234(9) Uani 1 1 d . . . . .
H6 H 0.1147 0.4621 1.0523 0.028 Uiso 1 1 calc R U . . .
C3 C -0.1012(5) 0.2677(5) 1.1280(3) 0.0247(9) Uani 1 1 d . . . . .
H3 H -0.1910 0.2683 1.1609 0.030 Uiso 1 1 calc R U . . .
C1 C -0.0666(6) 0.0205(5) 1.1146(3) 0.0274(10) Uani 1 1 d . . . . .
C9 C 0.2876(6) 0.2774(5) 0.9619(3) 0.0252(9) Uani 1 1 d . . . . .
C15 C 0.9178(6) 0.6804(6) 0.6204(3) 0.0316(11) Uani 1 1 d . . . . .
C27 C 1.3548(7) 0.8867(6) 0.6970(3) 0.0366(12) Uani 1 1 d . . . . .
H27 H 1.3812 0.8638 0.7428 0.044 Uiso 1 1 calc R U . . .
C25 C 1.2301(6) 0.8488(6) 0.6055(3) 0.0296(11) Uani 1 1 d . . . . .
C26 C 1.2701(7) 0.8162(6) 0.6743(3) 0.0356(12) Uani 1 1 d . . . . .
H26 H 1.2396 0.7465 0.7052 0.043 Uiso 1 1 calc R U . . .
C17 C 1.1216(6) 0.7865(6) 0.5857(3) 0.0304(11) Uani 1 1 d . . . . .
C8 C 0.1126(6) 0.1491(5) 1.0404(3) 0.0251(9) Uani 1 1 d . . . . .
H8 H 0.1681 0.0700 1.0166 0.030 Uiso 1 1 calc R U . . .
C28 C 1.4008(6) 0.9932(6) 0.6507(3) 0.0328(12) Uani 1 1 d . . . . .
C23 C 0.8569(7) 0.6792(6) 0.3354(3) 0.0375(12) Uani 1 1 d . . . . .
H23 H 0.7977 0.6287 0.3253 0.045 Uiso 1 1 calc R U . . .
C7 C 0.1582(5) 0.2686(5) 1.0231(2) 0.0226(9) Uani 1 1 d . . . . .
C12 C 0.8137(6) 0.6162(6) 0.6759(3) 0.0323(11) Uani 1 1 d . . . . .
C18 C 1.1115(6) 0.7843(6) 0.5132(3) 0.0329(11) Uani 1 1 d . . . . .
H18 H 1.1773 0.8167 0.4750 0.039 Uiso 1 1 calc R U . . .
C2 C -0.0163(5) 0.1489(5) 1.0932(3) 0.0241(9) Uani 1 1 d . . . . .
N4 N 1.5969(7) 1.1144(8) 0.6409(4) 0.066(2) Uani 1 1 d . . . . .
C16 C 1.0214(7) 0.7339(6) 0.6402(3) 0.0348(12) Uani 1 1 d . . . . .
H16 H 1.0237 0.7345 0.6896 0.042 Uiso 1 1 calc R U . . .
C24 C 0.8903(7) 0.6619(6) 0.4048(3) 0.0365(12) Uani 1 1 d . . . . .
H24 H 0.8546 0.6005 0.4403 0.044 Uiso 1 1 calc R U . . .
C30 C 1.2842(6) 0.9476(6) 0.5587(3) 0.0339(11) Uani 1 1 d . . . . .
H30 H 1.2634 0.9668 0.5117 0.041 Uiso 1 1 calc R U . . .
C29 C 1.3693(6) 1.0180(6) 0.5814(3) 0.0358(12) Uani 1 1 d . . . . .
H29 H 1.4056 1.0831 0.5491 0.043 Uiso 1 1 calc R U . . .
C5 C -0.1403(6) 0.5140(5) 1.1521(3) 0.0259(10) Uani 1 1 d . . . . .
C19 C 1.0008(6) 0.7326(5) 0.4974(3) 0.0283(10) Uani 1 1 d . . . . .
C31 C 1.4753(6) 1.0796(6) 0.6777(3) 0.0343(12) Uani 1 1 d . . . . .
C21 C 1.0323(6) 0.8228(7) 0.3654(3) 0.0358(12) Uani 1 1 d . . . . .
H21 H 1.0937 0.8729 0.3737 0.043 Uiso 1 1 calc R U . . .
C20 C 0.9782(6) 0.7376(6) 0.4210(3) 0.0307(11) Uani 1 1 d . . . . .
N5 N 1.6222(7) 1.1973(8) 0.6851(4) 0.068(2) Uani 1 1 d . . . . .
C22 C 0.9951(6) 0.8340(7) 0.2969(3) 0.0364(12) Uani 1 1 d . . . . .
H22 H 1.0335 0.8915 0.2599 0.044 Uiso 1 1 calc R U . . .
O7 O 0.6739(6) 0.2096(9) 0.9020(4) 0.104(3) Uani 1 1 d . . . . .
H7A H 0.6387 0.2075 0.9487 0.156 Uiso 1 1 d R U . . .
H7B H 0.7439 0.2494 0.8965 0.156 Uiso 1 1 d R U . . .
C14 C 0.5952(7) 0.5341(7) 0.7106(4) 0.0433(14) Uani 1 1 d . . . . .
H14 H 0.5076 0.5276 0.6993 0.052 Uiso 1 1 calc R U . . .
C13 C 0.6838(7) 0.6028(7) 0.6604(3) 0.0424(14) Uani 1 1 d . . . . .
H13 H 0.6562 0.6401 0.6161 0.051 Uiso 1 1 calc R U . . .
C11 C 0.8458(7) 0.5600(7) 0.7436(3) 0.0431(15) Uani 1 1 d . . . . .
H11 H 0.9304 0.5689 0.7571 0.052 Uiso 1 1 calc R U . . .
C10 C 0.7536(7) 0.4912(7) 0.7908(3) 0.0423(14) Uani 1 1 d . . . . .
H10 H 0.7785 0.4534 0.8356 0.051 Uiso 1 1 calc R U . . .

loop_
_atom_site_aniso_label
_atom_site_aniso_U_11
_atom_site_aniso_U_22
_atom_site_aniso_U_33
_atom_site_aniso_U_23
_atom_site_aniso_U_13
_atom_site_aniso_U_12
Cd1 0.02319(19) 0.02035(19) 0.0239(2) -0.00428(13) 0.00026(13) -0.01087(14)
Cd2 0.0255(2) 0.0364(2) 0.0301(2) -0.00081(16) 0.00284(15) -0.01633(17)
O5 0.0274(18) 0.0347(19) 0.0266(17) -0.0072(15) -0.0007(14) -0.0098(15)
O4 0.037(2) 0.0216(17) 0.045(2) -0.0102(15) -0.0091(17) -0.0083(15)
O1 0.039(2) 0.0221(18) 0.061(3) -0.0020(17) -0.0044(19) -0.0138(17)
O6 0.036(2) 0.039(2) 0.035(2) -0.0043(16) 0.0030(16) -0.0230(17)
O3 0.035(2) 0.032(2) 0.034(2) -0.0035(16) 0.0067(16) -0.0024(16)
O2 0.035(2) 0.0274(19) 0.057(3) -0.0053(17) 0.0081(18) -0.0169(16)
N2 0.029(2) 0.037(2) 0.027(2) 0.0014(18) -0.0053(17) -0.0131(19)
N3 0.035(2) 0.037(2) 0.026(2) -0.0032(18) -0.0060(18) -0.011(2)
C4 0.026(2) 0.021(2) 0.020(2) 0.0005(17) -0.0028(17) -0.0079(18)
N6 0.029(2) 0.045(3) 0.040(3) -0.017(2) 0.0087(19) -0.022(2)
N7 0.026(2) 0.038(2) 0.032(2) -0.0110(19) 0.0044(17) -0.0175(19)
N1 0.033(2) 0.038(2) 0.031(2) 0.0007(19) -0.0037(18) -0.020(2)
C6 0.029(2) 0.020(2) 0.023(2) -0.0001(17) -0.0051(18) -0.0103(19)
C3 0.025(2) 0.026(2) 0.022(2) 0.0002(18) 0.0006(17) -0.0104(19)
C1 0.037(3) 0.025(2) 0.024(2) -0.0026(18) -0.0015(19) -0.018(2)
C9 0.026(2) 0.026(2) 0.022(2) 0.0009(18) -0.0037(18) -0.0083(19)
C15 0.030(3) 0.038(3) 0.029(3) 0.001(2) -0.004(2) -0.015(2)
C27 0.039(3) 0.046(3) 0.031(3) -0.008(2) -0.005(2) -0.020(3)
C25 0.028(2) 0.034(3) 0.027(2) -0.006(2) 0.0026(19) -0.013(2)
C26 0.043(3) 0.040(3) 0.031(3) -0.001(2) -0.005(2) -0.023(3)
C17 0.031(3) 0.033(3) 0.028(3) -0.001(2) -0.004(2) -0.014(2)
C8 0.032(2) 0.019(2) 0.024(2) -0.0056(17) -0.0015(18) -0.0096(19)
C28 0.027(2) 0.038(3) 0.034(3) -0.019(2) 0.009(2) -0.016(2)
C23 0.051(3) 0.035(3) 0.033(3) 0.001(2) -0.014(2) -0.020(3)
C7 0.028(2) 0.024(2) 0.020(2) -0.0015(17) -0.0043(17) -0.0125(19)
C12 0.034(3) 0.038(3) 0.029(3) 0.001(2) -0.003(2) -0.021(2)
C18 0.031(3) 0.041(3) 0.026(2) 0.001(2) -0.002(2) -0.014(2)
C2 0.028(2) 0.023(2) 0.025(2) -0.0006(18) -0.0045(18) -0.0122(19)
N4 0.058(4) 0.095(5) 0.057(4) -0.047(4) 0.029(3) -0.053(4)
C16 0.040(3) 0.048(3) 0.022(2) -0.002(2) -0.003(2) -0.022(3)
C24 0.048(3) 0.034(3) 0.032(3) -0.002(2) -0.009(2) -0.018(3)
C30 0.036(3) 0.042(3) 0.026(2) -0.006(2) 0.000(2) -0.019(2)
C29 0.036(3) 0.040(3) 0.032(3) -0.009(2) 0.010(2) -0.022(2)
C5 0.033(3) 0.022(2) 0.022(2) -0.0002(18) -0.0085(19) -0.0042(19)
C19 0.029(2) 0.030(3) 0.026(2) -0.0014(19) -0.0053(19) -0.008(2)
C31 0.029(3) 0.041(3) 0.034(3) -0.015(2) 0.008(2) -0.018(2)
C21 0.028(3) 0.052(3) 0.030(3) 0.000(2) -0.004(2) -0.018(2)
C20 0.029(3) 0.035(3) 0.028(2) -0.003(2) -0.005(2) -0.008(2)
N5 0.056(4) 0.100(5) 0.060(4) -0.045(4) 0.027(3) -0.056(4)
C22 0.032(3) 0.050(3) 0.029(3) -0.001(2) -0.003(2) -0.018(3)
O7 0.036(3) 0.153(7) 0.094(5) 0.062(5) -0.014(3) -0.009(4)
C14 0.034(3) 0.058(4) 0.047(3) 0.013(3) -0.017(3) -0.027(3)
C13 0.039(3) 0.057(4) 0.040(3) 0.017(3) -0.018(3) -0.026(3)
C11 0.042(3) 0.065(4) 0.036(3) 0.009(3) -0.016(2) -0.034(3)
C10 0.047(3) 0.059(4) 0.032(3) 0.010(3) -0.013(2) -0.034(3)

loop_
_atom_type_symbol
_atom_type_description
_atom_type_scat_dispersion_real
_atom_type_scat_dispersion_imag
_atom_type_scat_source
C C 0.0033 0.0016 'International Tables Vol C Tables 4.2.6.8 and 6.1.1.4'
H H 0.0000 0.0000 'International Tables Vol C Tables 4.2.6.8 and 6.1.1.4'
N N 0.0061 0.0033 'International Tables Vol C Tables 4.2.6.8 and 6.1.1.4'
O O 0.0106 0.0060 'International Tables Vol C Tables 4.2.6.8 and 6.1.1.4'
Cd Cd -0.8075 1.2024 'International Tables Vol C Tables 4.2.6.8 and 6.1.1.4'

loop_
_geom_angle_atom_site_label_1
_geom_angle_atom_site_label_2
_geom_angle_atom_site_label_3
_geom_angle
_geom_angle_site_symmetry_1
_geom_angle_site_symmetry_3
_geom_angle_publ_flag
O4 Cd1 O2 139.78(15) . 1_565 ?
O4 Cd1 N7 122.73(15) . 2_677 ?
O2 Cd1 N7 95.04(16) 1_565 2_677 ?
O4 Cd1 N3 90.46(16) . 1_456 ?
O2 Cd1 N3 107.31(17) 1_565 1_456 ?
N7 Cd1 N3 85.35(17) 2_677 1_456 ?
O4 Cd1 O5 82.02(14) . 2_567 ?
O2 Cd1 O5 88.75(15) 1_565 2_567 ?
N7 Cd1 O5 84.94(14) 2_677 2_567 ?
N3 Cd1 O5 161.90(15) 1_456 2_567 ?
O4 Cd1 O1 91.44(14) . 1_565 ?
O2 Cd1 O1 54.28(14) 1_565 1_565 ?
N7 Cd1 O1 145.34(15) 2_677 1_565 ?
N3 Cd1 O1 89.05(16) 1_456 1_565 ?
O5 Cd1 O1 107.49(14) 2_567 1_565 ?
O4 Cd1 C1 116.79(15) . 1_565 ?
O2 Cd1 C1 27.31(15) 1_565 1_565 ?
N7 Cd1 C1 120.38(16) 2_677 1_565 ?
N3 Cd1 C1 97.71(16) 1_456 1_565 ?
O5 Cd1 C1 100.38(14) 2_567 1_565 ?
O1 Cd1 C1 27.05(15) 1_565 1_565 ?
O7 Cd2 N1 97.4(2) . . ?
O7 Cd2 O6 86.7(2) . . ?
N1 Cd2 O6 126.68(16) . . ?
O7 Cd2 N6 103.1(3) . 1_445 ?
N1 Cd2 N6 93.93(17) . 1_445 ?
O6 Cd2 N6 136.98(14) . 1_445 ?
O7 Cd2 O3 166.7(2) . 2_567 ?
N1 Cd2 O3 91.51(16) . 2_567 ?
O6 Cd2 O3 80.02(14) . 2_567 ?
N6 Cd2 O3 86.01(17) 1_445 2_567 ?
O7 Cd2 O5 85.8(2) . . ?
N1 Cd2 O5 176.52(15) . . ?
O6 Cd2 O5 54.43(12) . . ?
N6 Cd2 O5 84.20(14) 1_445 . ?
O3 Cd2 O5 85.44(13) 2_567 . ?
O7 Cd2 C9 87.33(19) . . ?
N1 Cd2 C9 153.11(16) . . ?
O6 Cd2 C9 26.82(14) . . ?
N6 Cd2 C9 110.82(15) 1_445 . ?
O3 Cd2 C9 80.28(14) 2_567 . ?
O5 Cd2 C9 27.69(13) . . ?
C9 O5 Cd1 121.6(3) . 2_567 ?
C9 O5 Cd2 86.3(3) . . ?
Cd1 O5 Cd2 99.60(13) 2_567 . ?
C5 O4 Cd1 121.6(3) . . ?
C1 O1 Cd1 85.6(3) . 1_545 ?
C9 O6 Cd2 98.2(3) . . ?
C5 O3 Cd2 121.8(3) . 2_567 ?
C1 O2 Cd1 98.4(3) . 1_545 ?
C19 N2 C15 118.0(5) . . ?
C22 N3 C23 117.5(5) . . ?
C22 N3 Cd1 122.7(4) . 1_654 ?
C23 N3 Cd1 119.1(4) . 1_654 ?
C3 C4 C6 119.0(4) . . ?
C3 C4 C5 121.1(4) . . ?
C6 C4 C5 119.8(4) . . ?
N5 N6 N7 109.4(5) . . ?
N5 N6 Cd2 127.1(4) . 1_665 ?
N7 N6 Cd2 123.5(3) . 1_665 ?
C31 N7 N6 105.4(4) . . ?
C31 N7 Cd1 133.4(4) . 2_677 ?
N6 N7 Cd1 117.5(3) . 2_677 ?
C14 N1 C10 117.3(5) . . ?
C14 N1 Cd2 119.1(4) . . ?
C10 N1 Cd2 123.1(4) . . ?
C7 C6 C4 120.4(4) . . ?
C7 C6 H6 119.8 . . ?
C4 C6 H6 119.8 . . ?
C4 C3 C2 120.2(4) . . ?
C4 C3 H3 119.9 . . ?
C2 C3 H3 119.9 . . ?
O1 C1 O2 121.4(5) . . ?
O1 C1 C2 121.3(5) . . ?
O2 C1 C2 117.2(5) . . ?
O1 C1 Cd1 67.3(3) . 1_545 ?
O2 C1 Cd1 54.3(3) . 1_545 ?
C2 C1 Cd1 168.7(4) . 1_545 ?
O6 C9 O5 120.7(4) . . ?
O6 C9 C7 119.7(4) . . ?
O5 C9 C7 119.4(4) . . ?
O6 C9 Cd2 55.0(3) . . ?
O5 C9 Cd2 66.0(3) . . ?
C7 C9 Cd2 169.9(3) . . ?
N2 C15 C16 122.5(5) . . ?
N2 C15 C12 115.2(5) . . ?
C16 C15 C12 122.3(5) . . ?
C26 C27 C28 120.1(5) . . ?
C26 C27 H27 120.0 . . ?
C28 C27 H27 120.0 . . ?
C30 C25 C26 118.6(5) . . ?
C30 C25 C17 120.9(5) . . ?
C26 C25 C17 120.3(5) . . ?
C27 C26 C25 120.7(5) . . ?
C27 C26 H26 119.7 . . ?
C25 C26 H26 119.7 . . ?
C18 C17 C16 117.3(5) . . ?
C18 C17 C25 121.5(5) . . ?
C16 C17 C25 121.1(5) . . ?
C2 C8 C7 119.5(4) . . ?
C2 C8 H8 120.2 . . ?
C7 C8 H8 120.2 . . ?
C29 C28 C27 118.5(5) . . ?
C29 C28 C31 121.0(5) . . ?
C27 C28 C31 120.5(5) . . ?
N3 C23 C24 123.0(5) . . ?
N3 C23 H23 118.5 . . ?
C24 C23 H23 118.5 . . ?
C6 C7 C8 120.1(4) . . ?
C6 C7 C9 118.5(4) . . ?
C8 C7 C9 121.3(4) . . ?
C13 C12 C11 116.6(5) . . ?
C13 C12 C15 121.3(5) . . ?
C11 C12 C15 122.0(5) . . ?
C17 C18 C19 119.5(5) . . ?
C17 C18 H18 120.2 . . ?
C19 C18 H18 120.2 . . ?
C8 C2 C3 120.5(4) . . ?
C8 C2 C1 120.9(4) . . ?
C3 C2 C1 118.6(4) . . ?
C31 N4 N5 105.2(5) . . ?
C15 C16 C17 120.0(5) . . ?
C15 C16 H16 120.0 . . ?
C17 C16 H16 120.0 . . ?
C23 C24 C20 119.2(5) . . ?
C23 C24 H24 120.4 . . ?
C20 C24 H24 120.4 . . ?
C25 C30 C29 120.6(5) . . ?
C25 C30 H30 119.7 . . ?
C29 C30 H30 119.7 . . ?
C28 C29 C30 121.3(5) . . ?
C28 C29 H29 119.4 . . ?
C30 C29 H29 119.4 . . ?
O4 C5 O3 125.1(5) . . ?
O4 C5 C4 114.9(4) . . ?
O3 C5 C4 120.0(4) . . ?
N2 C19 C18 122.6(5) . . ?
N2 C19 C20 115.9(5) . . ?
C18 C19 C20 121.5(5) . . ?
N4 C31 N7 110.8(5) . . ?
N4 C31 C28 125.3(5) . . ?
N7 C31 C28 123.9(5) . . ?
C20 C21 C22 119.9(5) . . ?
C20 C21 H21 120.0 . . ?
C22 C21 H21 120.0 . . ?
C21 C20 C24 117.6(5) . . ?
C21 C20 C19 122.2(5) . . ?
C24 C20 C19 120.1(5) . . ?
N6 N5 N4 109.2(5) . . ?
N3 C22 C21 122.7(5) . . ?
N3 C22 H22 118.7 . . ?
C21 C22 H22 118.7 . . ?
Cd2 O7 H7A 109.8 . . ?
Cd2 O7 H7B 109.2 . . ?
H7A O7 H7B 104.0 . . ?
N1 C14 C13 123.1(5) . . ?
N1 C14 H14 118.5 . . ?
C13 C14 H14 118.5 . . ?
C14 C13 C12 120.1(5) . . ?
C14 C13 H13 120.0 . . ?
C12 C13 H13 120.0 . . ?
C10 C11 C12 120.5(5) . . ?
C10 C11 H11 119.8 . . ?
C12 C11 H11 119.8 . . ?
N1 C10 C11 122.5(5) . . ?
N1 C10 H10 118.8 . . ?
C11 C10 H10 118.8 . . ?

loop_
_geom_bond_atom_site_label_1
_geom_bond_atom_site_label_2
_geom_bond_distance
_geom_bond_site_symmetry_2
_geom_bond_publ_flag
Cd1 O4 2.193(4) . ?
Cd1 O2 2.242(4) 1_565 ?
Cd1 N7 2.320(4) 2_677 ?
Cd1 N3 2.337(5) 1_456 ?
Cd1 O5 2.373(4) 2_567 ?
Cd1 O1 2.528(4) 1_565 ?
Cd1 C1 2.732(5) 1_565 ?
Cd2 O7 2.252(6) . ?
Cd2 N1 2.256(4) . ?
Cd2 O6 2.281(4) . ?
Cd2 N6 2.305(5) 1_445 ?
Cd2 O3 2.421(4) 2_567 ?
Cd2 O5 2.524(4) . ?
Cd2 C9 2.757(5) . ?
O5 C9 1.284(6) . ?
O5 Cd1 2.373(4) 2_567 ?
O4 C5 1.259(6) . ?
O1 C1 1.246(7) . ?
O1 Cd1 2.528(4) 1_545 ?
O6 C9 1.257(6) . ?
O3 C5 1.260(6) . ?
O3 Cd2 2.421(4) 2_567 ?
O2 C1 1.267(6) . ?
O2 Cd1 2.242(4) 1_545 ?
N2 C19 1.339(7) . ?
N2 C15 1.342(7) . ?
N3 C22 1.339(7) . ?
N3 C23 1.340(7) . ?
N3 Cd1 2.337(5) 1_654 ?
C4 C3 1.389(6) . ?
C4 C6 1.400(7) . ?
C4 C5 1.503(7) . ?
N6 N5 1.295(7) . ?
N6 N7 1.345(6) . ?
N6 Cd2 2.305(5) 1_665 ?
N7 C31 1.333(7) . ?
N7 Cd1 2.320(4) 2_677 ?
N1 C14 1.332(8) . ?
N1 C10 1.342(7) . ?
C6 C7 1.388(7) . ?
C6 H6 0.9300 . ?
C3 C2 1.392(7) . ?
C3 H3 0.9300 . ?
C1 C2 1.503(6) . ?
C1 Cd1 2.732(5) 1_545 ?
C9 C7 1.491(6) . ?
C15 C16 1.395(8) . ?
C15 C12 1.491(7) . ?
C27 C26 1.388(8) . ?
C27 C28 1.413(8) . ?
C27 H27 0.9300 . ?
C25 C30 1.388(7) . ?
C25 C26 1.398(8) . ?
C25 C17 1.493(7) . ?
C26 H26 0.9300 . ?
C17 C18 1.385(7) . ?
C17 C16 1.396(7) . ?
C8 C2 1.386(7) . ?
C8 C7 1.390(6) . ?
C8 H8 0.9300 . ?
C28 C29 1.373(9) . ?
C28 C31 1.476(7) . ?
C23 C24 1.385(8) . ?
C23 H23 0.9300 . ?
C12 C13 1.382(8) . ?
C12 C11 1.385(8) . ?
C18 C19 1.410(7) . ?
C18 H18 0.9300 . ?
N4 C31 1.325(7) . ?
N4 N5 1.359(8) . ?
C16 H16 0.9300 . ?
C24 C20 1.394(8) . ?
C24 H24 0.9300 . ?
C30 C29 1.390(8) . ?
C30 H30 0.9300 . ?
C29 H29 0.9300 . ?
C19 C20 1.485(7) . ?
C21 C20 1.376(8) . ?
C21 C22 1.388(8) . ?
C21 H21 0.9300 . ?
C22 H22 0.9300 . ?
O7 H7A 0.8585 . ?
O7 H7B 0.8582 . ?
C14 C13 1.378(8) . ?
C14 H14 0.9300 . ?
C13 H13 0.9300 . ?
C11 C10 1.375(8) . ?
C11 H11 0.9300 . ?
C10 H10 0.9300 . ?
